data_9008304
loop_
_publ_author_name
'Tagai, T.'
'Ried, H.'
'Joswig, W.'
'Korekawa, M.'

_publ_section_title
;Kristallographische untersuchungen eines petalits mittels neutronenbeugung
 und transmissionselektronenmikroskopie Locality: Varutrask, Sweden
;
_journal_name_full 'Zeitschrift fur Kristallographie'
_journal_page_first 159
_journal_page_last 170
_journal_volume 160
_journal_year 1982
_chemical_compound_source 'Varutrask, Sweden'
_chemical_formula_sum 'Al Li O10 Si4'
_chemical_name_mineral Petalite
_space_group_IT_number 13
_symmetry_space_group_name_Hall '-P 2ya'
_symmetry_space_group_name_H-M 'P 1 2/a 1'
_cell_angle_alpha 90
_cell_angle_beta 112.54
_cell_angle_gamma 90
_cell_length_a 11.737
_cell_length_b 5.171
_cell_length_c 7.630
_cell_formula_units_Z 2
_cell_volume 427.706
_database_code_amcsd 0010850
_exptl_crystal_density_diffrn 2.378
_cod_original_formula_sum 'Li Al Si4 O10'
_cod_database_code 9008304

loop_
_space_group_symop_operation_xyz
x,y,z
1/2-x,y,-z
1/2+x,-y,z
-x,-y,-z

loop_
_atom_site_aniso_label
_atom_site_aniso_U_11
_atom_site_aniso_U_22
_atom_site_aniso_U_33
_atom_site_aniso_U_12
_atom_site_aniso_U_13
_atom_site_aniso_U_23
Li 0.02600 0.00900 0.02200 0.00000 0.00700 0.00000
Al 0.00800 0.00900 0.01000 0.00000 0.00180 0.00000
Si1 0.01040 0.00830 0.00570 -0.00200 0.00300 -0.00100
Si2 0.00940 0.00760 0.00800 -0.00140 0.00380 -0.00170
O1 0.02900 0.03490 0.01050 -0.00090 0.01120 -0.00100
O2 0.01990 0.03010 0.00720 0.00000 -0.00280 0.00000
O3 0.01910 0.01080 0.02530 0.00350 0.01260 -0.00030
O4 0.01180 0.01420 0.01260 0.00290 0.00000 0.00040
O5 0.01340 0.01060 0.02300 -0.00210 0.00520 0.00200
O6 0.01950 0.01170 0.01300 0.00110 -0.01060 -0.00100

loop_
_atom_site_label
_atom_site_fract_x
_atom_site_fract_y
_atom_site_fract_z
Li 0.25000 0.25530 0.00000
Al 0.25000 0.75640 0.00000
Si1 0.99800 0.51280 0.28960
Si2 0.14770 0.00990 0.28960
O1 0.00000 0.50000 0.50000
O2 0.25000 0.96540 0.50000
O3 0.09380 0.30120 0.27040
O4 0.36170 0.53580 0.13420
O5 0.03810 0.80110 0.25180
O6 0.20760 0.97790 0.13530

loop_
_cod_related_entry_id
_cod_related_entry_database
_cod_related_entry_code
1 AMCSD 0010850
